data_4133208
loop_
_publ_author_name
'Choi, Yejin'
'Noh, Kyungkyou'
'Lee, Jisu'
'Kim, Jaheon'

_publ_section_title
;
 Porosity Properties of the Conformers of Sodalite-like Zeolitic
 Imidazolate Frameworks.
;
_journal_issue 44
_journal_name_full 'Journal of the American Chemical Society'
_journal_page_first 14586
_journal_page_last 14589
_journal_paper_doi 10.1021/jacs.8b08997
_journal_volume 140
_journal_year 2018
_chemical_formula_moiety 'C6 H4 N6 O4 Zn [+ solvent]'
_chemical_formula_sum 'C6 H4 N6 O4 Zn'
_chemical_formula_weight 289.52
_chemical_name_common a-ZIF-65(Zn)
_space_group_crystal_system cubic
_space_group_IT_number 217
_space_group_name_Hall 'I -4 2 3'
_space_group_name_H-M_alt 'I -4 3 m'
_atom_sites_solution_hydrogens geom
_audit_creation_method SHELXL-2018/3
_cell_angle_alpha 90
_cell_angle_beta 90
_cell_angle_gamma 90
_cell_formula_units_Z 12
_cell_length_a 17.302(2)
_cell_length_b 17.302(2)
_cell_length_c 17.302(2)
_cell_measurement_reflns_used 2531
_cell_measurement_temperature 100(2)
_cell_measurement_theta_max 29.975
_cell_measurement_theta_min 2.319
_cell_volume 5179.5(10)
_computing_cell_refinement HKL3000
_computing_data_collection 'PAL ADSC Quantum-210 ADX Program'
_computing_data_reduction HKL3000
_computing_molecular_graphics 'Bruker SHELX-TL XP'
_computing_publication_material 'SHELX ciftab'
_computing_structure_refinement 'SHELXL-2018/3 (Sheldrick, 2018)'
_computing_structure_solution SHELX-S
_diffrn_ambient_temperature 100(2)
_diffrn_measured_fraction_theta_full 0.998
_diffrn_measured_fraction_theta_max 0.980
_diffrn_measurement_device_type 'ADSC Q210 CCD area detector'
_diffrn_measurement_method 'omega scan'
_diffrn_radiation_type synchrotron
_diffrn_radiation_wavelength 0.700
_diffrn_reflns_av_R_equivalents 0.0156
_diffrn_reflns_av_unetI/netI 0.0200
_diffrn_reflns_Laue_measured_fraction_full 0.998
_diffrn_reflns_Laue_measured_fraction_max 0.980
_diffrn_reflns_limit_h_max 24
_diffrn_reflns_limit_h_min -24
_diffrn_reflns_limit_k_max 17
_diffrn_reflns_limit_k_min -17
_diffrn_reflns_limit_l_max 16
_diffrn_reflns_limit_l_min -16
_diffrn_reflns_number 2531
_diffrn_reflns_point_group_measured_fraction_full 0.999
_diffrn_reflns_point_group_measured_fraction_max 0.974
_diffrn_reflns_theta_full 24.835
_diffrn_reflns_theta_max 29.975
_diffrn_reflns_theta_min 2.319
_diffrn_source 'PLSII 2D bending magnet'
_exptl_absorpt_coefficient_mu 1.377
_exptl_absorpt_correction_type none
_exptl_crystal_colour 'dark yellow'
_exptl_crystal_density_diffrn 1.114
_exptl_crystal_density_meas ?
_exptl_crystal_description block
_exptl_crystal_F_000 1728
_exptl_crystal_size_max 0.100
_exptl_crystal_size_mid 0.100
_exptl_crystal_size_min 0.100
_refine_diff_density_max 0.244
_refine_diff_density_min -0.364
_refine_diff_density_rms 0.050
_refine_ls_abs_structure_details
;
 Flack x determined using 453 quotients [(I+)-(I-)]/[(I+)+(I-)]
 (Parsons, Flack and Wagner, Acta Cryst. B69 (2013) 249-259).
;
_refine_ls_abs_structure_Flack 0.019(6)
_refine_ls_extinction_coef 0.0020(5)
_refine_ls_extinction_expression Fc^*^=kFc[1+0.001xFc^2^\l^3^/sin(2\q)]^-1/4^
_refine_ls_extinction_method 'SHELXL-2018/3 (Sheldrick 2018)'
_refine_ls_goodness_of_fit_ref 1.052
_refine_ls_hydrogen_treatment constr
_refine_ls_matrix_type full
_refine_ls_number_parameters 43
_refine_ls_number_reflns 1452
_refine_ls_number_restraints 0
_refine_ls_restrained_S_all 1.052
_refine_ls_R_factor_all 0.0529
_refine_ls_R_factor_gt 0.0348
_refine_ls_shift/su_max 0.000
_refine_ls_shift/su_mean 0.000
_refine_ls_structure_factor_coef Fsqd
_refine_ls_weighting_details 'w=1/[\s^2^(Fo^2^)+(0.0623P)^2^+1.3861P] where P=(Fo^2^+2Fc^2^)/3'
_refine_ls_weighting_scheme calc
_refine_ls_wR_factor_gt 0.0908
_refine_ls_wR_factor_ref 0.1022
_reflns_Friedel_coverage 0.822
_reflns_Friedel_fraction_full 1.000
_reflns_Friedel_fraction_max 0.966
_reflns_number_gt 1151
_reflns_number_total 1452
_reflns_threshold_expression 'I > 2\s(I)'
_cod_data_source_file ja8b08997_si_002.cif
_cod_data_source_block a-ZIF-65(Zn)
_cod_depositor_comments
;
The following automatic conversions were performed:

data item '_exptl_crystal_density_meas' value 'none' was changed to
'?' -- the value is perceived as not measured.

Automatic conversion script
Id: cif_fix_values 6909 2019-04-08 15:41:33Z antanas 
;
_cod_original_cell_volume 5179.5(18)
_cod_database_code 4133208
_shelx_shelxl_version_number 2018/3
_shelx_space_group_comment
;
The symmetry employed for this shelxl refinement is uniquely defined
by the following loop, which should always be used as a source of
symmetry information in preference to the above space-group names.
They are only intended as comments.
;
_shelx_estimated_absorpt_t_min 0.875
_shelx_estimated_absorpt_t_max 0.875

loop_
_space_group_symop_operation_xyz
'x, y, z'
'-x, -y, z'
'-x, y, -z'
'x, -y, -z'
'z, x, y'
'z, -x, -y'
'-z, -x, y'
'-z, x, -y'
'y, z, x'
'-y, z, -x'
'y, -z, -x'
'-y, -z, x'
'y, x, z'
'-y, -x, z'
'y, -x, -z'
'-y, x, -z'
'x, z, y'
'-x, z, -y'
'-x, -z, y'
'x, -z, -y'
'z, y, x'
'z, -y, -x'
'-z, y, -x'
'-z, -y, x'
'x+1/2, y+1/2, z+1/2'
'-x+1/2, -y+1/2, z+1/2'
'-x+1/2, y+1/2, -z+1/2'
'x+1/2, -y+1/2, -z+1/2'
'z+1/2, x+1/2, y+1/2'
'z+1/2, -x+1/2, -y+1/2'
'-z+1/2, -x+1/2, y+1/2'
'-z+1/2, x+1/2, -y+1/2'
'y+1/2, z+1/2, x+1/2'
'-y+1/2, z+1/2, -x+1/2'
'y+1/2, -z+1/2, -x+1/2'
'-y+1/2, -z+1/2, x+1/2'
'y+1/2, x+1/2, z+1/2'
'-y+1/2, -x+1/2, z+1/2'
'y+1/2, -x+1/2, -z+1/2'
'-y+1/2, x+1/2, -z+1/2'
'x+1/2, z+1/2, y+1/2'
'-x+1/2, z+1/2, -y+1/2'
'-x+1/2, -z+1/2, y+1/2'
'x+1/2, -z+1/2, -y+1/2'
'z+1/2, y+1/2, x+1/2'
'z+1/2, -y+1/2, -x+1/2'
'-z+1/2, y+1/2, -x+1/2'
'-z+1/2, -y+1/2, x+1/2'

loop_
_atom_site_label
_atom_site_type_symbol
_atom_site_fract_x
_atom_site_fract_y
_atom_site_fract_z
_atom_site_U_iso_or_equiv
_atom_site_adp_type
_atom_site_occupancy
_atom_site_site_symmetry_order
_atom_site_calc_flag
_atom_site_refinement_flags_posn
_atom_site_refinement_flags_adp
_atom_site_refinement_flags_occupancy
Zn1 Zn 0.500000 0.750000 1.000000 0.0495(3) Uani 1 4 d S T P
C1 C 0.4238(3) 0.7932(3) 0.8497(3) 0.0756(12) Uani 1 1 d . . .
H1 H 0.388656 0.751180 0.852840 0.091 Uiso 1 1 calc R U .
C2 C 0.5137(3) 0.87270(17) 0.87270(17) 0.0475(12) Uani 1 2 d S T P
N1 N 0.48277(15) 0.80788(16) 0.90020(17) 0.0547(8) Uani 1 1 d . . .
N2 N 0.5764(3) 0.9108(2) 0.9108(2) 0.0635(11) Uani 1 2 d S T P
O1 O 0.6008(2) 0.97075(19) 0.88185(19) 0.0836(10) Uani 1 1 d . . .

loop_
_atom_site_aniso_label
_atom_site_aniso_U_11
_atom_site_aniso_U_22
_atom_site_aniso_U_33
_atom_site_aniso_U_23
_atom_site_aniso_U_13
_atom_site_aniso_U_12
Zn1 0.0513(3) 0.0461(4) 0.0513(3) 0.000 0.000 0.000
C1 0.078(3) 0.072(3) 0.076(3) 0.017(2) -0.025(2) -0.025(2)
C2 0.046(3) 0.0480(12) 0.0480(12) -0.0027(16) -0.0013(12) -0.0013(12)
N1 0.055(2) 0.0523(13) 0.0568(14) 0.0052(12) -0.0059(12) -0.0047(11)
N2 0.064(3) 0.0633(16) 0.0633(16) 0.010(2) -0.0126(16) -0.0126(16)
O1 0.094(2) 0.0773(18) 0.0792(18) 0.0247(15) -0.0303(17) -0.0366(17)

loop_
_atom_type_symbol
_atom_type_description
_atom_type_scat_dispersion_real
_atom_type_scat_dispersion_imag
_atom_type_scat_source
C C 0.0030 0.0020 'International Tables Vol C Tables 4.2.6.8 and 6.1.1.4'
H H 0.0000 0.0000 'International Tables Vol C Tables 4.2.6.8 and 6.1.1.4'
N N 0.0060 0.0030 'International Tables Vol C Tables 4.2.6.8 and 6.1.1.4'
O O 0.0110 0.0060 'International Tables Vol C Tables 4.2.6.8 and 6.1.1.4'
Zn Zn 0.3190 1.4280 'International Tables Vol C Tables 4.2.6.8 and 6.1.1.4'

loop_
_geom_angle_atom_site_label_1
_geom_angle_atom_site_label_2
_geom_angle_atom_site_label_3
_geom_angle
_geom_angle_site_symmetry_1
_geom_angle_site_symmetry_3
N1 Zn1 N1 104.25(8) 3_657 46_466
N1 Zn1 N1 104.25(8) 3_657 48_665
N1 Zn1 N1 120.50(17) 46_466 48_665
N1 Zn1 N1 120.50(17) 3_657 .
N1 Zn1 N1 104.25(8) 46_466 .
N1 Zn1 N1 104.25(8) 48_665 .
N1 C1 C1 108.7(2) . 17
N1 C2 N1 116.1(4) 17 .
N1 C2 N2 121.9(2) 17 .
N1 C2 N2 121.9(2) . .
C2 N1 C1 103.2(3) . .
C2 N1 Zn1 131.6(2) . .
C1 N1 Zn1 124.4(3) . .
O1 N2 O1 124.9(5) 17 .
O1 N2 C2 117.5(2) 17 .
O1 N2 C2 117.5(2) . .

loop_
_geom_bond_atom_site_label_1
_geom_bond_atom_site_label_2
_geom_bond_distance
_geom_bond_site_symmetry_2
Zn1 N1 2.018(3) 3_657
Zn1 N1 2.018(3) 46_466
Zn1 N1 2.018(3) 48_665
Zn1 N1 2.018(3) .
C1 N1 1.367(5) .
C1 C1 1.381(9) 17
C2 N1 1.331(3) 17
C2 N1 1.331(3) .
C2 N2 1.430(6) .
N2 O1 1.227(3) 17
N2 O1 1.227(3) .
